data_7232137
loop_
_publ_author_name
'Wilm, Lukas F. B.'
'Eder, Tobias'
'M\"uck-Lichtenfeld, Christian'
'Mehlmann, Paul'
'W\"unsche, Marius'
'Bu\&s, Florenz'
'Dielmann, Fabian'

_publ_section_title
;
 Reversible CO2 fixation by N-heterocyclic imines forming water-stable
 zwitterionic nitrogen-base--CO2 adducts
;
_journal_issue 3
_journal_name_full 'Green Chemistry'
_journal_page_first 640
_journal_paper_doi 10.1039/C8GC02952K
_journal_volume 21
_journal_year 2019
_chemical_formula_moiety 'C13 H19 N3'
_chemical_formula_sum 'C13 H19 N3'
_chemical_formula_weight 217.31
_space_group_crystal_system orthorhombic
_space_group_IT_number 19
_space_group_name_Hall 'P 2ac 2ab'
_space_group_name_H-M_alt 'P 21 21 21'
_symmetry_space_group_name_Hall 'P 2ac 2ab'
_symmetry_space_group_name_H-M 'P 21 21 21'
_atom_sites_solution_hydrogens mixed
_atom_sites_solution_primary iterative
_audit_creation_date 2016-01-08
_audit_creation_method
;
Olex2 1.2
(compiled 2013.11.15 svn.r2834 for OlexSys, GUI svn.r4720)
;
_audit_update_record
;
2018-09-05 deposited with the CCDC.
2019-01-10 downloaded from the CCDC.
;
_cell_angle_alpha 90
_cell_angle_beta 90
_cell_angle_gamma 90
_cell_formula_units_Z 8
_cell_length_a 9.9385(2)
_cell_length_b 10.0425(2)
_cell_length_c 24.7502(4)
_cell_measurement_reflns_used 9738
_cell_measurement_temperature 100(2)
_cell_measurement_theta_max 29.591
_cell_measurement_theta_min 2.884
_cell_volume 2470.25(8)
_computing_cell_refinement 'Bruker SAINT'
_computing_data_collection 'Bruker APEX2'
_computing_data_reduction 'Bruker SAINT'
_computing_molecular_graphics 'Olex2 (Dolomanov et al., 2009)'
_computing_publication_material 'Olex2 (Dolomanov et al., 2009)'
_computing_structure_refinement 'ShelXL (Sheldrick, 2008)'
_computing_structure_solution
;
Superflip (Palatinus & Chapuis, 2007;Palatinus & van der Lee, 2008;
Palatinus et al., 2012)
;
_diffrn_ambient_temperature 100
_diffrn_measured_fraction_theta_full 0.989
_diffrn_measured_fraction_theta_max 0.992
_diffrn_measurement_device_type 'Bruker APEX-II CCD'
_diffrn_measurement_method '\f and \w scans'
_diffrn_radiation_type MoK\a
_diffrn_radiation_wavelength 0.71073
_diffrn_reflns_av_R_equivalents 0.0214
_diffrn_reflns_av_unetI/netI 0.0158
_diffrn_reflns_Laue_measured_fraction_full 0.989
_diffrn_reflns_Laue_measured_fraction_max 0.992
_diffrn_reflns_limit_h_max 13
_diffrn_reflns_limit_h_min -13
_diffrn_reflns_limit_k_max 13
_diffrn_reflns_limit_k_min -13
_diffrn_reflns_limit_l_max 34
_diffrn_reflns_limit_l_min -34
_diffrn_reflns_number 34800
_diffrn_reflns_point_group_measured_fraction_full 0.993
_diffrn_reflns_point_group_measured_fraction_max 0.995
_diffrn_reflns_theta_full 25.242
_diffrn_reflns_theta_max 29.604
_diffrn_reflns_theta_min 2.612
_diffrn_standards_number 0
_exptl_absorpt_coefficient_mu 0.071
_exptl_absorpt_correction_T_max 1.0000
_exptl_absorpt_correction_T_min 0.9440
_exptl_absorpt_correction_type multi-scan
_exptl_absorpt_process_details
;
SADABS-2012/1 (Bruker,2012) was used for absorption correction.
wR2(int) was 0.1206 before and 0.0311 after correction.
The Ratio of minimum to maximum transmission is 0.9440.
The \l/2 correction factor is 0.00150.
;
_exptl_crystal_colour colourless
_exptl_crystal_colour_primary colourless
_exptl_crystal_density_diffrn 1.169
_exptl_crystal_description block
_exptl_crystal_F_000 944
_exptl_crystal_size_max 0.47
_exptl_crystal_size_mid 0.44
_exptl_crystal_size_min 0.17
_refine_diff_density_max 0.700
_refine_diff_density_min -0.276
_refine_diff_density_rms 0.051
_refine_ls_abs_structure_details
;
 Flack x determined using 2885 quotients [(I+)-(I-)]/[(I+)+(I-)]
 (Parsons and Flack (2004), Acta Cryst. A60, s61).
;
_refine_ls_abs_structure_Flack 0.3(3)
_refine_ls_extinction_method none
_refine_ls_goodness_of_fit_ref 1.064
_refine_ls_hydrogen_treatment mixed
_refine_ls_matrix_type full
_refine_ls_number_parameters 305
_refine_ls_number_reflns 6911
_refine_ls_number_restraints 0
_refine_ls_restrained_S_all 1.064
_refine_ls_R_factor_all 0.0460
_refine_ls_R_factor_gt 0.0446
_refine_ls_shift/su_max 0.001
_refine_ls_shift/su_mean 0.000
_refine_ls_structure_factor_coef Fsqd
_refine_ls_weighting_details 'w=1/[\s^2^(Fo^2^)+(0.0655P)^2^+0.9793P] where P=(Fo^2^+2Fc^2^)/3'
_refine_ls_weighting_scheme calc
_refine_ls_wR_factor_gt 0.1198
_refine_ls_wR_factor_ref 0.1212
_reflns_Friedel_coverage 0.783
_reflns_Friedel_fraction_full 0.998
_reflns_Friedel_fraction_max 0.998
_reflns_number_gt 6692
_reflns_number_total 6911
_reflns_threshold_expression 'I > 2\s(I)'
_cod_data_source_file c8gc02952k2.cif
_cod_data_source_block p212121_neu
_cod_depositor_comments 'Adding full bibliography for 7232134--7232146.cif.'
_cod_database_code 7232137
_shelxl_version_number 2013-4
_shelx_space_group_comment
;
The symmetry employed for this shelxl refinement is uniquely defined
by the following loop, which should always be used as a source of
symmetry information in preference to the above space-group names.
They are only intended as comments.
;
_olex2_refinement_description
;
1. Fixed Uiso
 At 1.2 times of:
  All C(H) groups
 At 1.5 times of:
  All C(H,H,H) groups
2.a Ternary CH refined with riding coordinates:
 C21(H21), C24(H24), C8(H8), C11(H11)
2.b Aromatic/amide H refined with riding coordinates:
 C17(H17), C18(H18), C19(H19), C20(H20), C4(H4A), C5(H5), C6(H6), C7(H7)
2.c Idealised Me refined as rotating group:
 C22(H22A,H22B,H22C), C23(H23A,H23B,H23C), C25(H25A,H25B,H25C), C26(H26A,H26B,
 H26C), C9(H9A,H9B,H9C), C10(H10A,H10B,H10C), C12(H12A,H12B,H12C), C13(H13A,
 H13B,H13C)
;

loop_
_space_group_symop_operation_xyz
'x, y, z'
'-x+1/2, -y, z+1/2'
'x+1/2, -y+1/2, -z'
'-x, y+1/2, -z+1/2'

loop_
_atom_site_label
_atom_site_type_symbol
_atom_site_fract_x
_atom_site_fract_y
_atom_site_fract_z
_atom_site_U_iso_or_equiv
_atom_site_adp_type
_atom_site_occupancy
_atom_site_site_symmetry_order
_atom_site_calc_flag
_atom_site_refinement_flags_posn
N4 N 0.33684(19) 0.89874(19) 0.47294(7) 0.0241(4) Uani 1 1 d .
H4 H 0.327(3) 0.803(3) 0.4641(13) 0.033(8) Uiso 1 1 d .
N5 N 0.4658(2) 1.03663(17) 0.52980(7) 0.0230(3) Uani 1 1 d .
N6 N 0.50312(16) 0.81950(16) 0.53742(6) 0.0165(3) Uani 1 1 d .
C14 C 0.4274(2) 0.9137(2) 0.51000(8) 0.0200(4) Uani 1 1 d .
C15 C 0.5655(2) 1.0200(2) 0.56906(7) 0.0211(4) Uani 1 1 d .
C16 C 0.58722(19) 0.88225(19) 0.57447(7) 0.0172(3) Uani 1 1 d .
C17 C 0.67688(19) 0.8303(2) 0.61190(8) 0.0200(4) Uani 1 1 d .
H17 H 0.6893 0.7371 0.6160 0.024 Uiso 1 1 calc R
C18 C 0.7484(2) 0.9229(2) 0.64338(8) 0.0259(4) Uani 1 1 d .
H18 H 0.8111 0.8918 0.6695 0.031 Uiso 1 1 calc R
C19 C 0.7290(2) 1.0593(2) 0.63698(9) 0.0301(5) Uani 1 1 d .
H19 H 0.7802 1.1193 0.6584 0.036 Uiso 1 1 calc R
C20 C 0.6367(2) 1.1106(2) 0.59994(9) 0.0278(4) Uani 1 1 d .
H20 H 0.6233 1.2038 0.5961 0.033 Uiso 1 1 calc R
C21 C 0.3911(2) 1.1573(2) 0.51424(9) 0.0264(4) Uani 1 1 d .
H21 H 0.3173 1.1281 0.4895 0.032 Uiso 1 1 calc R
C22 C 0.4774(3) 1.2526(3) 0.48273(11) 0.0389(6) Uani 1 1 d .
H22A H 0.4216 1.3254 0.4689 0.058 Uiso 1 1 calc GR
H22B H 0.5194 1.2055 0.4524 0.058 Uiso 1 1 calc GR
H22C H 0.5475 1.2889 0.5064 0.058 Uiso 1 1 calc GR
C23 C 0.3243(3) 1.2195(2) 0.56305(10) 0.0315(5) Uani 1 1 d .
H23A H 0.3934 1.2490 0.5886 0.047 Uiso 1 1 calc GR
H23B H 0.2660 1.1536 0.5805 0.047 Uiso 1 1 calc GR
H23C H 0.2703 1.2960 0.5516 0.047 Uiso 1 1 calc GR
C24 C 0.49270(19) 0.67478(18) 0.53072(7) 0.0180(3) Uani 1 1 d .
H24 H 0.5645 0.6346 0.5538 0.022 Uiso 1 1 calc R
C25 C 0.3589(2) 0.6215(2) 0.55181(9) 0.0275(4) Uani 1 1 d .
H25A H 0.3453 0.6517 0.5891 0.041 Uiso 1 1 calc GR
H25B H 0.3599 0.5239 0.5509 0.041 Uiso 1 1 calc GR
H25C H 0.2855 0.6546 0.5291 0.041 Uiso 1 1 calc GR
C26 C 0.5222(2) 0.6311(2) 0.47267(8) 0.0241(4) Uani 1 1 d .
H26A H 0.4421 0.6451 0.4503 0.036 Uiso 1 1 calc GR
H26B H 0.5465 0.5366 0.4723 0.036 Uiso 1 1 calc GR
H26C H 0.5970 0.6838 0.4582 0.036 Uiso 1 1 calc GR
N1 N 0.65448(16) 0.45200(16) 0.61029(6) 0.0162(3) Uani 1 1 d .
H1 H 0.717(3) 0.474(3) 0.5895(12) 0.028(7) Uiso 1 1 d .
N2 N 0.81685(15) 0.47050(17) 0.68363(6) 0.0162(3) Uani 1 1 d .
N3 N 0.60257(15) 0.42496(16) 0.70230(6) 0.0154(3) Uani 1 1 d .
C1 C 0.69116(18) 0.44994(17) 0.65991(7) 0.0140(3) Uani 1 1 d .
C2 C 0.80585(18) 0.45994(18) 0.73969(7) 0.0156(3) Uani 1 1 d .
C3 C 0.67036(17) 0.43159(17) 0.75146(7) 0.0144(3) Uani 1 1 d .
C4 C 0.62680(19) 0.41565(19) 0.80428(7) 0.0178(3) Uani 1 1 d .
H4A H 0.5353 0.3966 0.8123 0.021 Uiso 1 1 calc R
C5 C 0.7226(2) 0.4287(2) 0.84532(7) 0.0193(4) Uani 1 1 d .
H5 H 0.6956 0.4175 0.8819 0.023 Uiso 1 1 calc R
C6 C 0.8564(2) 0.4578(2) 0.83390(8) 0.0218(4) Uani 1 1 d .
H6 H 0.9190 0.4662 0.8627 0.026 Uiso 1 1 calc R
C7 C 0.90000(19) 0.4748(2) 0.78056(7) 0.0201(4) Uani 1 1 d .
H7 H 0.9911 0.4958 0.7727 0.024 Uiso 1 1 calc R
C8 C 0.94203(19) 0.4826(2) 0.65252(7) 0.0186(3) Uani 1 1 d .
H8 H 0.9168 0.4772 0.6135 0.022 Uiso 1 1 calc R
C9 C 1.0084(2) 0.6173(2) 0.66095(10) 0.0277(4) Uani 1 1 d .
H9A H 1.0330 0.6275 0.6991 0.042 Uiso 1 1 calc GR
H9B H 0.9456 0.6881 0.6507 0.042 Uiso 1 1 calc GR
H9C H 1.0895 0.6232 0.6385 0.042 Uiso 1 1 calc GR
C10 C 1.0356(2) 0.3653(2) 0.66391(8) 0.0237(4) Uani 1 1 d .
H10A H 1.0632 0.3671 0.7019 0.036 Uiso 1 1 calc GR
H10B H 1.1153 0.3718 0.6408 0.036 Uiso 1 1 calc GR
H10C H 0.9883 0.2817 0.6564 0.036 Uiso 1 1 calc GR
C11 C 0.45722(18) 0.41029(18) 0.69290(7) 0.0159(3) Uani 1 1 d .
H11 H 0.4437 0.4101 0.6529 0.019 Uiso 1 1 calc R
C12 C 0.3804(2) 0.52924(19) 0.71489(9) 0.0225(4) Uani 1 1 d .
H12A H 0.3932 0.5347 0.7541 0.034 Uiso 1 1 calc GR
H12B H 0.2844 0.5189 0.7069 0.034 Uiso 1 1 calc GR
H12C H 0.4139 0.6109 0.6979 0.034 Uiso 1 1 calc GR
C13 C 0.4055(2) 0.27735(19) 0.71374(8) 0.0207(4) Uani 1 1 d .
H13A H 0.4597 0.2051 0.6984 0.031 Uiso 1 1 calc GR
H13B H 0.3113 0.2660 0.7030 0.031 Uiso 1 1 calc GR
H13C H 0.4124 0.2753 0.7532 0.031 Uiso 1 1 calc GR

loop_
_atom_site_aniso_label
_atom_site_aniso_U_11
_atom_site_aniso_U_22
_atom_site_aniso_U_33
_atom_site_aniso_U_23
_atom_site_aniso_U_13
_atom_site_aniso_U_12
N4 0.0243(8) 0.0279(9) 0.0200(7) 0.0065(7) -0.0033(6) 0.0041(7)
N5 0.0314(9) 0.0185(7) 0.0191(7) 0.0005(6) 0.0013(7) 0.0050(7)
N6 0.0185(7) 0.0173(7) 0.0138(6) 0.0002(5) -0.0019(5) 0.0033(6)
C14 0.0224(9) 0.0208(8) 0.0168(8) 0.0041(7) 0.0041(7) 0.0054(7)
C15 0.0252(9) 0.0205(9) 0.0175(8) -0.0016(7) 0.0050(7) -0.0003(7)
C16 0.0174(8) 0.0194(8) 0.0147(7) -0.0032(6) 0.0035(6) 0.0003(7)
C17 0.0159(8) 0.0266(9) 0.0173(8) -0.0050(7) 0.0005(6) 0.0029(7)
C18 0.0158(9) 0.0398(12) 0.0221(9) -0.0103(8) -0.0002(7) -0.0017(8)
C19 0.0253(10) 0.0353(12) 0.0295(10) -0.0155(9) 0.0048(8) -0.0109(9)
C20 0.0323(11) 0.0223(9) 0.0286(10) -0.0077(8) 0.0080(8) -0.0070(8)
C21 0.0299(10) 0.0208(9) 0.0287(10) 0.0034(8) -0.0022(8) 0.0027(8)
C22 0.0500(15) 0.0278(11) 0.0390(13) 0.0124(10) 0.0100(11) 0.0003(11)
C23 0.0331(11) 0.0293(11) 0.0320(11) -0.0011(9) 0.0060(9) 0.0087(9)
C24 0.0211(8) 0.0164(8) 0.0166(7) -0.0003(6) -0.0025(6) 0.0019(7)
C25 0.0277(10) 0.0257(10) 0.0290(10) 0.0039(8) 0.0039(8) -0.0044(8)
C26 0.0257(9) 0.0265(9) 0.0200(8) -0.0067(7) -0.0024(7) 0.0021(8)
N1 0.0162(7) 0.0181(7) 0.0143(6) 0.0021(5) -0.0008(5) -0.0010(5)
N2 0.0118(6) 0.0241(7) 0.0128(6) 0.0017(6) -0.0007(5) 0.0004(6)
N3 0.0124(6) 0.0202(7) 0.0137(6) 0.0017(5) -0.0009(5) -0.0017(5)
C1 0.0125(7) 0.0130(7) 0.0166(7) 0.0013(6) 0.0002(6) 0.0011(6)
C2 0.0144(7) 0.0189(8) 0.0136(7) 0.0009(6) -0.0003(6) 0.0015(6)
C3 0.0140(7) 0.0144(7) 0.0148(7) 0.0008(6) -0.0006(6) 0.0009(6)
C4 0.0186(8) 0.0195(8) 0.0155(8) 0.0015(6) 0.0016(6) 0.0007(6)
C5 0.0227(9) 0.0219(9) 0.0131(7) 0.0007(6) 0.0010(6) 0.0024(7)
C6 0.0209(9) 0.0298(9) 0.0148(7) -0.0001(7) -0.0046(7) 0.0021(7)
C7 0.0149(8) 0.0276(9) 0.0176(8) 0.0004(7) -0.0021(6) 0.0002(7)
C8 0.0133(7) 0.0261(9) 0.0165(8) 0.0038(7) 0.0023(6) 0.0003(7)
C9 0.0208(9) 0.0271(10) 0.0352(11) 0.0096(8) -0.0001(8) -0.0039(8)
C10 0.0173(8) 0.0290(10) 0.0249(9) -0.0003(8) 0.0009(7) 0.0063(7)
C11 0.0127(7) 0.0178(8) 0.0172(7) 0.0007(6) -0.0027(6) -0.0019(6)
C12 0.0179(8) 0.0189(8) 0.0305(10) -0.0017(7) -0.0037(7) 0.0021(7)
C13 0.0176(8) 0.0182(8) 0.0264(9) 0.0023(7) -0.0019(7) -0.0039(7)

loop_
_atom_type_symbol
_atom_type_description
_atom_type_scat_dispersion_real
_atom_type_scat_dispersion_imag
_atom_type_scat_source
C C 0.0033 0.0016 'International Tables Vol C Tables 4.2.6.8 and 6.1.1.4'
H H 0.0000 0.0000 'International Tables Vol C Tables 4.2.6.8 and 6.1.1.4'
N N 0.0061 0.0033 'International Tables Vol C Tables 4.2.6.8 and 6.1.1.4'

loop_
_geom_angle_atom_site_label_1
_geom_angle_atom_site_label_2
_geom_angle_atom_site_label_3
_geom_angle
C14 N5 C15 109.57(16)
C14 N5 C21 120.24(18)
C15 N5 C21 129.61(18)
C14 N6 C16 109.85(16)
C14 N6 C24 125.64(16)
C16 N6 C24 124.45(15)
N4 C14 N5 123.17(18)
N4 C14 N6 130.19(19)
N5 C14 N6 106.64(17)
N5 C15 C16 107.03(17)
C20 C15 N5 131.9(2)
C20 C15 C16 121.1(2)
N6 C16 C15 106.88(17)
C17 C16 N6 130.98(18)
C17 C16 C15 122.13(18)
C16 C17 C18 116.52(19)
C19 C18 C17 121.2(2)
C18 C19 C20 121.9(2)
C15 C20 C19 117.2(2)
N5 C21 C22 111.8(2)
N5 C21 C23 110.60(18)
C22 C21 C23 113.7(2)
N6 C24 C25 111.75(16)
N6 C24 C26 112.10(15)
C25 C24 C26 112.82(17)
C1 N2 C2 109.69(14)
C1 N2 C8 123.37(14)
C2 N2 C8 126.44(15)
C1 N3 C3 110.12(14)
C1 N3 C11 121.32(14)
C3 N3 C11 128.20(15)
N1 C1 N2 130.97(17)
N1 C1 N3 123.04(16)
N3 C1 N2 106.00(14)
N2 C2 C3 107.23(15)
C7 C2 N2 131.64(17)
C7 C2 C3 121.11(16)
N3 C3 C2 106.96(15)
C4 C3 N3 131.87(17)
C4 C3 C2 121.17(16)
C3 C4 C5 117.48(17)
C6 C5 C4 121.55(17)
C5 C6 C7 120.90(17)
C2 C7 C6 117.77(18)
N2 C8 C9 111.70(17)
N2 C8 C10 110.82(16)
C9 C8 C10 113.39(17)
N3 C11 C12 111.00(15)
N3 C11 C13 111.47(15)
C12 C11 C13 113.53(16)

loop_
_geom_bond_atom_site_label_1
_geom_bond_atom_site_label_2
_geom_bond_distance
N4 C14 1.294(3)
N5 C14 1.382(3)
N5 C15 1.398(3)
N5 C21 1.472(3)
N6 C14 1.386(2)
N6 C16 1.392(2)
N6 C24 1.466(2)
C15 C16 1.406(3)
C15 C20 1.383(3)
C16 C17 1.387(3)
C17 C18 1.406(3)
C18 C19 1.393(4)
C19 C20 1.395(4)
C21 C22 1.503(3)
C21 C23 1.513(3)
C24 C25 1.526(3)
C24 C26 1.531(3)
N1 C1 1.281(2)
N2 C1 1.396(2)
N2 C2 1.396(2)
N2 C8 1.468(2)
N3 C1 1.393(2)
N3 C3 1.392(2)
N3 C11 1.471(2)
C2 C3 1.407(2)
C2 C7 1.386(2)
C3 C4 1.386(2)
C4 C5 1.398(3)
C5 C6 1.390(3)
C6 C7 1.400(3)
C8 C9 1.519(3)
C8 C10 1.527(3)
C11 C12 1.519(3)
C11 C13 1.521(3)
